data_4128232
loop_
_publ_author_name
'Song, Dahae'
'Bae, Jinhee'
'Ji, Hoon'
'Kim, Min-Bum'
'Bae, Youn-Sang'
'Park, Kyo Sung'
'Moon, Dohyun'
'Jeong, Nak Cheon'

_publ_section_title
;
 Coordinative Reduction of Metal Nodes Enhances the Hydrolytic Stability
 of a Paddlewheel Metal-Organic Framework.
;
_journal_issue 19
_journal_name_full 'Journal of the American Chemical Society'
_journal_page_first 7853
_journal_page_last 7864
_journal_paper_doi 10.1021/jacs.9b02114
_journal_volume 141
_journal_year 2019
_chemical_formula_moiety 'C144 H96 Cu24 O120, +[Solvent]'
_chemical_formula_sum 'C144 H96 Cu24 O120'
_chemical_formula_weight 5271.16
_space_group_crystal_system cubic
_space_group_IT_number 225
_space_group_name_Hall '-F 4 2 3'
_space_group_name_H-M_alt 'F m -3 m'
_symmetry_space_group_name_Hall '-F 4 2 3'
_symmetry_space_group_name_H-M 'F m -3 m'
_atom_sites_solution_hydrogens mixed
_audit_creation_method SHELXL-2018/3
_cell_angle_alpha 90
_cell_angle_beta 90
_cell_angle_gamma 90
_cell_formula_units_Z 2
_cell_length_a 26.274(3)
_cell_length_b 26.274(3)
_cell_length_c 26.274(3)
_cell_measurement_reflns_used 108608
_cell_measurement_temperature 100(2)
_cell_measurement_theta_max 33.679
_cell_measurement_theta_min 0.350
_cell_volume 18138(4)
_computing_cell_refinement '<i>HKL3000sm</i>(Otwinowski & Minor, 1997)'
_computing_data_collection '<i>PAL BL2D-SMDC Program</i>(Shin et.al, 2016)'
_computing_data_reduction '<i>HKL3000sm</i>(Otwinowski & Minor, 1997)'
_computing_molecular_graphics '<i>DIAMOND 4</i>(Putx&Brandenburg, 2014)'
_computing_publication_material '<i>publCIF</i>(Westrip, 2010)'
_computing_structure_refinement '<i>SHELXL-2018</i>(Sheldrick, 2018)'
_computing_structure_solution '<i>SHELXT-2018</i>(Sheldrick, 2018)'
_diffrn_ambient_temperature 100(2)
_diffrn_measured_fraction_theta_full 0.993
_diffrn_measured_fraction_theta_max 0.995
_diffrn_measurement_device_type 'ADSC Q210 CCD area detector'
_diffrn_measurement_method 'omega scan'
_diffrn_radiation_type synchrotron
_diffrn_radiation_wavelength 0.610
_diffrn_reflns_av_R_equivalents 0.0765
_diffrn_reflns_av_unetI/netI 0.0195
_diffrn_reflns_Laue_measured_fraction_full 0.993
_diffrn_reflns_Laue_measured_fraction_max 0.995
_diffrn_reflns_limit_h_max 36
_diffrn_reflns_limit_h_min -36
_diffrn_reflns_limit_k_max 36
_diffrn_reflns_limit_k_min -36
_diffrn_reflns_limit_l_max 36
_diffrn_reflns_limit_l_min -36
_diffrn_reflns_number 40493
_diffrn_reflns_point_group_measured_fraction_full 0.993
_diffrn_reflns_point_group_measured_fraction_max 0.995
_diffrn_reflns_theta_full 21.469
_diffrn_reflns_theta_max 24.986
_diffrn_reflns_theta_min 1.152
_diffrn_source 'PLSII 2D bending magnet'
_exptl_absorpt_coefficient_mu 0.944
_exptl_absorpt_correction_T_max 1.000
_exptl_absorpt_correction_T_min 0.946
_exptl_absorpt_correction_type empirical
_exptl_absorpt_process_details '<i>HKL3000sm Scalepack</i>(Otwinowski et.al,2003)'
_exptl_crystal_colour blue
_exptl_crystal_density_diffrn 0.965
_exptl_crystal_description octahedron
_exptl_crystal_F_000 5232
_exptl_crystal_size_max 0.315
_exptl_crystal_size_mid 0.305
_exptl_crystal_size_min 0.298
_refine_diff_density_max 0.813
_refine_diff_density_min -0.439
_refine_diff_density_rms 0.072
_refine_ls_extinction_coef 0.00042(6)
_refine_ls_extinction_expression Fc^*^=kFc[1+0.001xFc^2^\l^3^/sin(2\q)]^-1/4^
_refine_ls_extinction_method 'SHELXL-2018/3 (Sheldrick 2018)'
_refine_ls_goodness_of_fit_ref 1.111
_refine_ls_hydrogen_treatment mixed
_refine_ls_matrix_type full
_refine_ls_number_parameters 39
_refine_ls_number_reflns 1315
_refine_ls_number_restraints 2
_refine_ls_restrained_S_all 1.114
_refine_ls_R_factor_all 0.0399
_refine_ls_R_factor_gt 0.0342
_refine_ls_shift/su_max 0.001
_refine_ls_shift/su_mean 0.000
_refine_ls_structure_factor_coef Fsqd
_refine_ls_weighting_details 'w=1/[\s^2^(Fo^2^)+(0.0629P)^2^+14.5303P] where P=(Fo^2^+2Fc^2^)/3'
_refine_ls_weighting_scheme calc
_refine_ls_wR_factor_gt 0.0977
_refine_ls_wR_factor_ref 0.1000
_reflns_Friedel_coverage 0.000
_reflns_number_gt 1142
_reflns_number_total 1315
_reflns_threshold_expression 'I > 2\s(I)'
_cod_data_source_file ja9b02114_si_006.cif
_cod_data_source_block Pristine-HK
_cod_original_cell_volume 18137(6)
_cod_database_code 4128232
_shelx_shelxl_version_number 2018/3
_shelx_space_group_comment
;
The symmetry employed for this shelxl refinement is uniquely defined
by the following loop, which should always be used as a source of
symmetry information in preference to the above space-group names.
They are only intended as comments.
;
_shelx_estimated_absorpt_t_min 0.755
_shelx_estimated_absorpt_t_max 0.766

loop_
_space_group_symop_operation_xyz
'x, y, z'
'-x, -y, z'
'-x, y, -z'
'x, -y, -z'
'z, x, y'
'z, -x, -y'
'-z, -x, y'
'-z, x, -y'
'y, z, x'
'-y, z, -x'
'y, -z, -x'
'-y, -z, x'
'y, x, -z'
'-y, -x, -z'
'y, -x, z'
'-y, x, z'
'x, z, -y'
'-x, z, y'
'-x, -z, -y'
'x, -z, y'
'z, y, -x'
'z, -y, x'
'-z, y, x'
'-z, -y, -x'
'x, y+1/2, z+1/2'
'-x, -y+1/2, z+1/2'
'-x, y+1/2, -z+1/2'
'x, -y+1/2, -z+1/2'
'z, x+1/2, y+1/2'
'z, -x+1/2, -y+1/2'
'-z, -x+1/2, y+1/2'
'-z, x+1/2, -y+1/2'
'y, z+1/2, x+1/2'
'-y, z+1/2, -x+1/2'
'y, -z+1/2, -x+1/2'
'-y, -z+1/2, x+1/2'
'y, x+1/2, -z+1/2'
'-y, -x+1/2, -z+1/2'
'y, -x+1/2, z+1/2'
'-y, x+1/2, z+1/2'
'x, z+1/2, -y+1/2'
'-x, z+1/2, y+1/2'
'-x, -z+1/2, -y+1/2'
'x, -z+1/2, y+1/2'
'z, y+1/2, -x+1/2'
'z, -y+1/2, x+1/2'
'-z, y+1/2, x+1/2'
'-z, -y+1/2, -x+1/2'
'x+1/2, y, z+1/2'
'-x+1/2, -y, z+1/2'
'-x+1/2, y, -z+1/2'
'x+1/2, -y, -z+1/2'
'z+1/2, x, y+1/2'
'z+1/2, -x, -y+1/2'
'-z+1/2, -x, y+1/2'
'-z+1/2, x, -y+1/2'
'y+1/2, z, x+1/2'
'-y+1/2, z, -x+1/2'
'y+1/2, -z, -x+1/2'
'-y+1/2, -z, x+1/2'
'y+1/2, x, -z+1/2'
'-y+1/2, -x, -z+1/2'
'y+1/2, -x, z+1/2'
'-y+1/2, x, z+1/2'
'x+1/2, z, -y+1/2'
'-x+1/2, z, y+1/2'
'-x+1/2, -z, -y+1/2'
'x+1/2, -z, y+1/2'
'z+1/2, y, -x+1/2'
'z+1/2, -y, x+1/2'
'-z+1/2, y, x+1/2'
'-z+1/2, -y, -x+1/2'
'x+1/2, y+1/2, z'
'-x+1/2, -y+1/2, z'
'-x+1/2, y+1/2, -z'
'x+1/2, -y+1/2, -z'
'z+1/2, x+1/2, y'
'z+1/2, -x+1/2, -y'
'-z+1/2, -x+1/2, y'
'-z+1/2, x+1/2, -y'
'y+1/2, z+1/2, x'
'-y+1/2, z+1/2, -x'
'y+1/2, -z+1/2, -x'
'-y+1/2, -z+1/2, x'
'y+1/2, x+1/2, -z'
'-y+1/2, -x+1/2, -z'
'y+1/2, -x+1/2, z'
'-y+1/2, x+1/2, z'
'x+1/2, z+1/2, -y'
'-x+1/2, z+1/2, y'
'-x+1/2, -z+1/2, -y'
'x+1/2, -z+1/2, y'
'z+1/2, y+1/2, -x'
'z+1/2, -y+1/2, x'
'-z+1/2, y+1/2, x'
'-z+1/2, -y+1/2, -x'
'-x, -y, -z'
'x, y, -z'
'x, -y, z'
'-x, y, z'
'-z, -x, -y'
'-z, x, y'
'z, x, -y'
'z, -x, y'
'-y, -z, -x'
'y, -z, x'
'-y, z, x'
'y, z, -x'
'-y, -x, z'
'y, x, z'
'-y, x, -z'
'y, -x, -z'
'-x, -z, y'
'x, -z, -y'
'x, z, y'
'-x, z, -y'
'-z, -y, x'
'-z, y, -x'
'z, -y, -x'
'z, y, x'
'-x, -y+1/2, -z+1/2'
'x, y+1/2, -z+1/2'
'x, -y+1/2, z+1/2'
'-x, y+1/2, z+1/2'
'-z, -x+1/2, -y+1/2'
'-z, x+1/2, y+1/2'
'z, x+1/2, -y+1/2'
'z, -x+1/2, y+1/2'
'-y, -z+1/2, -x+1/2'
'y, -z+1/2, x+1/2'
'-y, z+1/2, x+1/2'
'y, z+1/2, -x+1/2'
'-y, -x+1/2, z+1/2'
'y, x+1/2, z+1/2'
'-y, x+1/2, -z+1/2'
'y, -x+1/2, -z+1/2'
'-x, -z+1/2, y+1/2'
'x, -z+1/2, -y+1/2'
'x, z+1/2, y+1/2'
'-x, z+1/2, -y+1/2'
'-z, -y+1/2, x+1/2'
'-z, y+1/2, -x+1/2'
'z, -y+1/2, -x+1/2'
'z, y+1/2, x+1/2'
'-x+1/2, -y, -z+1/2'
'x+1/2, y, -z+1/2'
'x+1/2, -y, z+1/2'
'-x+1/2, y, z+1/2'
'-z+1/2, -x, -y+1/2'
'-z+1/2, x, y+1/2'
'z+1/2, x, -y+1/2'
'z+1/2, -x, y+1/2'
'-y+1/2, -z, -x+1/2'
'y+1/2, -z, x+1/2'
'-y+1/2, z, x+1/2'
'y+1/2, z, -x+1/2'
'-y+1/2, -x, z+1/2'
'y+1/2, x, z+1/2'
'-y+1/2, x, -z+1/2'
'y+1/2, -x, -z+1/2'
'-x+1/2, -z, y+1/2'
'x+1/2, -z, -y+1/2'
'x+1/2, z, y+1/2'
'-x+1/2, z, -y+1/2'
'-z+1/2, -y, x+1/2'
'-z+1/2, y, -x+1/2'
'z+1/2, -y, -x+1/2'
'z+1/2, y, x+1/2'
'-x+1/2, -y+1/2, -z'
'x+1/2, y+1/2, -z'
'x+1/2, -y+1/2, z'
'-x+1/2, y+1/2, z'
'-z+1/2, -x+1/2, -y'
'-z+1/2, x+1/2, y'
'z+1/2, x+1/2, -y'
'z+1/2, -x+1/2, y'
'-y+1/2, -z+1/2, -x'
'y+1/2, -z+1/2, x'
'-y+1/2, z+1/2, x'
'y+1/2, z+1/2, -x'
'-y+1/2, -x+1/2, z'
'y+1/2, x+1/2, z'
'-y+1/2, x+1/2, -z'
'y+1/2, -x+1/2, -z'
'-x+1/2, -z+1/2, y'
'x+1/2, -z+1/2, -y'
'x+1/2, z+1/2, y'
'-x+1/2, z+1/2, -y'
'-z+1/2, -y+1/2, x'
'-z+1/2, y+1/2, -x'
'z+1/2, -y+1/2, -x'
'z+1/2, y+1/2, x'

loop_
_atom_site_label
_atom_site_type_symbol
_atom_site_fract_x
_atom_site_fract_y
_atom_site_fract_z
_atom_site_U_iso_or_equiv
_atom_site_adp_type
_atom_site_occupancy
_atom_site_site_symmetry_order
_atom_site_calc_flag
_atom_site_refinement_flags_posn
_atom_site_refinement_flags_adp
_atom_site_refinement_flags_occupancy
Cu1 Cu 0.500000 0.28527(2) 0.28527(2) 0.02478(16) Uani 1 4 d S T P
O1 O 0.44758(5) 0.24345(5) 0.31703(5) 0.0389(3) Uani 1 1 d . . .
O2 O 0.500000 0.34358(8) 0.34358(8) 0.1086(17) Uani 1 4 d DS T P
H1O2 H 0.500000 0.3430(11) 0.3819(7) 0.163 Uiso 1 2 d DS U P
C1 C 0.43116(9) 0.20294(7) 0.29706(7) 0.0327(4) Uani 1 2 d S T P
C2 C 0.38712(8) 0.17745(7) 0.32255(7) 0.0326(5) Uani 1 2 d S T P
C3 C 0.36576(6) 0.19896(9) 0.36576(6) 0.0334(5) Uani 1 2 d S T P
H3 H 0.380678 0.228324 0.380679 0.040 Uiso 1 2 calc R U P

loop_
_atom_site_aniso_label
_atom_site_aniso_U_11
_atom_site_aniso_U_22
_atom_site_aniso_U_33
_atom_site_aniso_U_23
_atom_site_aniso_U_13
_atom_site_aniso_U_12
Cu1 0.0243(2) 0.02503(17) 0.02503(17) -0.01538(13) 0.000 0.000
O1 0.0367(6) 0.0409(7) 0.0392(6) -0.0109(5) 0.0078(5) -0.0080(5)
O2 0.189(5) 0.0683(18) 0.0683(18) -0.055(2) 0.000 0.000
C1 0.0276(10) 0.0353(7) 0.0353(7) -0.0020(9) -0.0005(6) 0.0005(6)
C2 0.0276(10) 0.0351(7) 0.0351(7) 0.0011(9) 0.0002(6) -0.0002(6)
C3 0.0320(7) 0.0363(11) 0.0320(7) -0.0005(6) -0.0035(9) -0.0005(6)

loop_
_atom_type_symbol
_atom_type_description
_atom_type_scat_dispersion_real
_atom_type_scat_dispersion_imag
_atom_type_scat_source
C C 0.0019 0.0011 'International Tables Vol C Tables 4.2.6.8 and 6.1.1.4'
H H 0.0000 0.0000 'International Tables Vol C Tables 4.2.6.8 and 6.1.1.4'
O O 0.0074 0.0043 'International Tables Vol C Tables 4.2.6.8 and 6.1.1.4'
Cu Cu 0.3373 0.9674 'International Tables Vol C Tables 4.2.6.8 and 6.1.1.4'

loop_
_geom_angle_atom_site_label_1
_geom_angle_atom_site_label_2
_geom_angle_atom_site_label_3
_geom_angle
_geom_angle_site_symmetry_1
_geom_angle_site_symmetry_3
O1 Cu1 O1 89.05(8) . 115
O1 Cu1 O1 168.99(7) . 18_655
O1 Cu1 O1 89.89(8) 115 18_655
O1 Cu1 O1 89.90(8) . 100_655
O1 Cu1 O1 168.99(7) 115 100_655
O1 Cu1 O1 89.05(8) 18_655 100_655
O1 Cu1 O2 95.51(4) . .
O1 Cu1 O2 95.51(4) 115 .
O1 Cu1 O2 95.51(4) 18_655 .
O1 Cu1 O2 95.51(4) 100_655 .
O1 Cu1 Cu1 84.49(4) . 121_655
O1 Cu1 Cu1 84.49(4) 115 121_655
O1 Cu1 Cu1 84.49(4) 18_655 121_655
O1 Cu1 Cu1 84.49(4) 100_655 121_655
O2 Cu1 Cu1 180.00(8) . 121_655
C1 O1 Cu1 122.59(13) . .
Cu1 O2 H1O2 134.1(17) . .
Cu1 O2 H1O2 134.1(17) . 18_655
H1O2 O2 H1O2 92(3) . 18_655
O1 C1 O1 125.7(2) 138 .
O1 C1 C2 117.11(11) 138 .
O1 C1 C2 117.11(11) . .
C3 C2 C3 120.2(2) . 30
C3 C2 C1 119.83(12) . .
C3 C2 C1 119.83(12) 30 .
C2 C3 C2 119.8(2) 84 .
C2 C3 H3 120.1 84 .
C2 C3 H3 120.1 . .

loop_
_geom_bond_atom_site_label_1
_geom_bond_atom_site_label_2
_geom_bond_distance
_geom_bond_site_symmetry_2
Cu1 O1 1.9495(12) .
Cu1 O1 1.9496(12) 115
Cu1 O1 1.9496(12) 18_655
Cu1 O1 1.9496(12) 100_655
Cu1 O2 2.166(3) .
Cu1 Cu1 2.6212(7) 121_655
O1 C1 1.2626(16) .
O2 H1O2 1.008(18) .
O2 H1O2 1.008(18) 18_655
C1 C2 1.495(3) .
C2 C3 1.3869(17) .
C2 C3 1.3869(17) 30
C3 H3 0.9500 .

loop_
_geom_torsion_atom_site_label_1
_geom_torsion_atom_site_label_2
_geom_torsion_atom_site_label_3
_geom_torsion_atom_site_label_4
_geom_torsion
_geom_torsion_site_symmetry_1
_geom_torsion_site_symmetry_4
Cu1 O1 C1 O1 3.9(4) . 138
Cu1 O1 C1 C2 -173.64(14) . .
O1 C1 C2 C3 -176.8(2) 138 .
O1 C1 C2 C3 0.9(3) . .
O1 C1 C2 C3 -0.9(3) 138 30
O1 C1 C2 C3 176.8(2) . 30
C3 C2 C3 C2 -0.8(5) 30 84
C1 C2 C3 C2 175.10(16) . 84
